data_3000424
loop_
_publ_author_name
'Sasaki, Toshiyuki'
'Nakane, Takanori'
'Kawamoto, Akihiro'
'Nishizawa, Tomohiro'
'Kurisu, Genji'

_publ_section_title
;
 Microcrystal electron diffraction (MicroED) structure determination of a
 mechanochemically synthesized co-crystal not affordable from solution
 crystallization
;
_journal_name_full CrystEngComm
_journal_page_first 'not assigned yet (2023-01-10)'
_journal_paper_doi 10.1039/D2CE01522F
_journal_year 2023
_chemical_formula_moiety 'C4 H5 N3, C2 H3 O2'
_chemical_formula_sum 'C6 H8 N3 O2'
_chemical_formula_weight 154.15
_space_group_crystal_system monoclinic
_space_group_IT_number 14
_space_group_name_Hall '-P 2ybc'
_space_group_name_H-M_alt 'P 1 21/c 1'
_atom_sites_solution_hydrogens difmap
_atom_sites_solution_primary iterative
_audit_creation_date 2022-07-25
_audit_creation_method
;
Olex2 1.5
(compiled 2022.04.07 svn.rca3783a0 for OlexSys, GUI svn.r6498)
;
_audit_update_record
;
2022-10-06 deposited with the CCDC.	2022-10-06 downloaded from the CCDC.
;
_cell_angle_alpha 90
_cell_angle_beta 90.67
_cell_angle_gamma 90
_cell_formula_units_Z 4
_cell_length_a 10.759
_cell_length_b 5.200
_cell_length_c 12.760
_cell_measurement_reflns_used 2923
_cell_measurement_temperature 79
_cell_measurement_theta_max 1.02465176988461
_cell_measurement_theta_min 0.14661895733917485
_cell_volume 713.832
_computing_cell_refinement 'dials.two_theta_refine (Waterman et al., 2016)'
_computing_data_collection 'Verlox (Thermo Fisher Scientific) and SerialEM (Mastronarde, 2005)'
_computing_data_reduction 'dials.scale (Beilsten-Edmands et al., 2020)'
_computing_molecular_graphics 'Olex2 1.5 (Dolomanov et al., 2009)'
_computing_publication_material 'Olex2 1.5 (Dolomanov et al., 2009)'
_computing_structure_refinement 'SHELXL 2018/3 (Sheldrick, 2015)'
_computing_structure_solution 'olex2.solve 1.5 (Bourhis et al., 2015)'
_diffrn_ambient_temperature 79
_diffrn_measured_fraction_theta_full 0.996
_diffrn_measured_fraction_theta_max 0.998
_diffrn_measurement_device_type
;
Talos Arctica G2
;
_diffrn_radiation_type electrons
_diffrn_radiation_wavelength 0.02508
_diffrn_reflns_av_R_equivalents 0.3296
_diffrn_reflns_av_unetI/netI 0.2018
_diffrn_reflns_Laue_measured_fraction_full 0.996
_diffrn_reflns_Laue_measured_fraction_max 0.998
_diffrn_reflns_limit_h_max 15
_diffrn_reflns_limit_h_min -15
_diffrn_reflns_limit_k_max 7
_diffrn_reflns_limit_k_min -7
_diffrn_reflns_limit_l_max 18
_diffrn_reflns_limit_l_min -18
_diffrn_reflns_number 38658
_diffrn_reflns_point_group_measured_fraction_full 0.996
_diffrn_reflns_point_group_measured_fraction_max 0.998
_diffrn_reflns_theta_full 0.862
_diffrn_reflns_theta_max 1.026
_diffrn_reflns_theta_min 0.149
_diffrn_source electrons
_exptl_absorpt_coefficient_mu 0.000
_exptl_crystal_colour colorless
_exptl_crystal_density_diffrn 1.434
_exptl_crystal_description platelet
_exptl_crystal_F_000 117
_exptl_crystal_recrystallization_method Co-grinding
_refine_diff_density_max 0.157
_refine_diff_density_min -0.176
_refine_diff_density_rms 0.041
_refine_ls_extinction_coef 19793(20)
_refine_ls_extinction_expression Fc^*^=kFc[1+0.001xFc^2^\l^3^/sin(2\q)]^-1/4^
_refine_ls_extinction_method 'SHELXL-2018/3 (Sheldrick 2018)'
_refine_ls_goodness_of_fit_ref 1.026
_refine_ls_hydrogen_treatment refall
_refine_ls_matrix_type full
_refine_ls_number_parameters 133
_refine_ls_number_reflns 2172
_refine_ls_number_restraints 129
_refine_ls_restrained_S_all 0.999
_refine_ls_R_factor_all 0.1822
_refine_ls_R_factor_gt 0.1120
_refine_ls_shift/su_max 0.001
_refine_ls_shift/su_mean 0.000
_refine_ls_structure_factor_coef Fsqd
_refine_ls_weighting_details 'w=1/[\s^2^(Fo^2^)+(0.1583P)^2^] where P=(Fo^2^+2Fc^2^)/3'
_refine_ls_weighting_scheme calc
_refine_ls_wR_factor_gt 0.2990
_refine_ls_wR_factor_ref 0.3195
_reflns_Friedel_coverage 0.000
_reflns_Friedel_fraction_full .
_reflns_Friedel_fraction_max .
_reflns_number_gt 964
_reflns_number_total 2172
_reflns_threshold_expression 'I > 2\s(I)'
_cod_data_source_file 2211429.cif
_cod_data_source_block cocrystal
_cod_depositor_comments
;Author list has been updated.

 Releasing structure 3000424 into public domain as published material.
;
_cod_original_cell_volume 713.8
_cod_database_code 3000424
_shelx_shelxl_version_number 2018/3
_shelx_space_group_comment
;
The symmetry employed for this shelxl refinement is uniquely defined
by the following loop, which should always be used as a source of
symmetry information in preference to the above space-group names.
They are only intended as comments.
;
_olex2_refinement_description
;
1. Uiso/Uaniso restraints and constraints
All non-hydrogen atoms restrained to be isotropic: with sigma of 0.01 and sigma
for terminal atoms of 0.01
2. Rigid body (RIGU) restrains
 All non-hydrogen atoms
 with sigma for 1-2 distances of 0.004 and sigma for 1-3 distances of 0.004
;
_olex2_submission_special_instructions 'No special instructions were received'

loop_
_space_group_symop_operation_xyz
'x, y, z'
'-x, y+1/2, -z+1/2'
'-x, -y, -z'
'x, -y-1/2, z-1/2'

loop_
_atom_site_label
_atom_site_type_symbol
_atom_site_fract_x
_atom_site_fract_y
_atom_site_fract_z
_atom_site_U_iso_or_equiv
_atom_site_adp_type
_atom_site_occupancy
_atom_site_site_symmetry_order
_atom_site_calc_flag
_atom_site_refinement_flags_posn
_atom_site_refinement_flags_adp
_atom_site_refinement_flags_occupancy
_atom_site_disorder_assembly
_atom_site_disorder_group
N2 N 0.2498(3) 0.1835(7) 0.3317(3) 0.0171(9) Uani 1 1 d . U . . .
O1 O 0.4300(4) 0.5489(7) 0.3607(3) 0.0244(9) Uani 1 1 d . U . . .
O2 O 0.3228(3) 0.6879(7) 0.4994(3) 0.0219(9) Uani 1 1 d . U . . .
N1 N 0.1321(4) 0.2683(7) 0.4785(4) 0.0223(10) Uani 1 1 d . U . . .
C3 C 0.1555(4) 0.1184(8) 0.3964(4) 0.0164(10) Uani 1 1 d . U . . .
C4 C 0.2675(4) 0.0334(8) 0.2476(3) 0.0177(10) Uani 1 1 d . U . . .
C1 C 0.4115(4) 0.7042(8) 0.4406(4) 0.0166(10) Uani 1 1 d . U . . .
C5 C 0.1930(4) -0.1828(8) 0.2252(4) 0.0200(10) Uani 1 1 d . U . . .
C6 C 0.1015(4) -0.2359(8) 0.2978(4) 0.0202(11) Uani 1 1 d . U . . .
N3 N 0.0794(3) -0.0882(7) 0.3817(3) 0.0182(9) Uani 1 1 d . U . . .
C2 C 0.5110(4) 0.9127(8) 0.4523(4) 0.0191(11) Uani 1 1 d . U . . .
H2A H 0.603(2) 0.806(4) 0.4624(17) 0.020(5) Uiso 1 1 d . . . . .
H2B H 0.521(3) 1.028(5) 0.374(2) 0.045(7) Uiso 1 1 d . . . . .
H1A H 0.187(2) 0.422(5) 0.4904(19) 0.028(6) Uiso 1 1 d . . . . .
H4 H 0.350(3) 0.091(5) 0.192(2) 0.049(8) Uiso 1 1 d . . . . .
H1 H 0.358(3) 0.429(5) 0.346(2) 0.038(6) Uiso 1 1 d . . . . .
H1B H 0.054(2) 0.209(4) 0.5258(19) 0.025(5) Uiso 1 1 d . . . . .
H6 H 0.052(3) -0.429(7) 0.292(3) 0.071(10) Uiso 1 1 d . . . . .
H5 H 0.212(3) -0.291(6) 0.157(3) 0.057(8) Uiso 1 1 d . . . . .

loop_
_atom_site_aniso_label
_atom_site_aniso_U_11
_atom_site_aniso_U_22
_atom_site_aniso_U_33
_atom_site_aniso_U_23
_atom_site_aniso_U_13
_atom_site_aniso_U_12
N2 0.0160(19) 0.0170(17) 0.018(2) -0.0007(17) 0.0025(16) 0.0002(15)
O1 0.022(2) 0.0242(18) 0.027(2) 0.0009(17) 0.0088(17) -0.0049(16)
O2 0.0168(17) 0.0257(18) 0.023(2) -0.0012(17) 0.0070(16) -0.0044(15)
N1 0.022(2) 0.020(2) 0.025(2) -0.0034(17) 0.0067(18) -0.0048(16)
C3 0.017(2) 0.017(2) 0.015(2) -0.0006(18) 0.0046(17) -0.0052(16)
C4 0.018(2) 0.022(2) 0.013(2) 0.0038(19) 0.0085(18) -0.0051(17)
C1 0.010(2) 0.021(2) 0.019(2) -0.0044(19) 0.0030(17) -0.0063(17)
C5 0.022(2) 0.020(2) 0.018(3) 0.000(2) 0.0029(19) -0.0015(18)
C6 0.021(2) 0.019(2) 0.021(3) 0.0005(19) 0.0026(19) -0.0004(17)
N3 0.0152(19) 0.0196(18) 0.020(2) -0.0008(17) 0.0041(16) -0.0042(14)
C2 0.013(2) 0.019(2) 0.026(3) -0.001(2) 0.0064(19) -0.0009(16)

loop_
_atom_type_symbol
_atom_type_description
_atom_type_scat_dispersion_real
_atom_type_scat_dispersion_imag
_atom_type_scat_source
C C 0.0000 0.0000 'International Tables Vol C Tables 4.2.6.8 and 6.1.1.4'
H H 0.0000 0.0000 'International Tables Vol C Tables 4.2.6.8 and 6.1.1.4'
N N 0.0000 0.0000 'International Tables Vol C Tables 4.2.6.8 and 6.1.1.4'
O O 0.0000 0.0000 'International Tables Vol C Tables 4.2.6.8 and 6.1.1.4'

loop_
_geom_angle_atom_site_label_1
_geom_angle_atom_site_label_2
_geom_angle_atom_site_label_3
_geom_angle
_geom_angle_site_symmetry_1
_geom_angle_site_symmetry_3
C4 N2 C3 117.0(4) . .
C1 O1 H1 113.8(15) . .
C3 N1 H1A 117.9(14) . .
C3 N1 H1B 115.1(13) . .
H1A N1 H1B 127.0(19) . .
N2 C3 N3 124.4(4) . .
N1 C3 N2 118.8(4) . .
N1 C3 N3 116.8(4) . .
N2 C4 C5 122.8(4) . .
N2 C4 H4 116.5(14) . .
C5 C4 H4 120.8(14) . .
O1 C1 C2 113.5(4) . .
O2 C1 O1 123.9(4) . .
O2 C1 C2 122.6(4) . .
C4 C5 H5 118.4(18) . .
C6 C5 C4 115.5(4) . .
C6 C5 H5 126.1(18) . .
C5 C6 H6 118.2(18) . .
N3 C6 C5 123.5(4) . .
N3 C6 H6 117.7(18) . .
C6 N3 C3 116.7(4) . .
C1 C2 C2 112.4(4) . 3_676
C1 C2 H2A 105.8(11) . .
C1 C2 H2B 110.5(14) . .
C2 C2 H2A 109.9(12) 3_676 .
C2 C2 H2B 112.9(14) 3_676 .
H2A C2 H2B 104.8(18) . .

loop_
_geom_bond_atom_site_label_1
_geom_bond_atom_site_label_2
_geom_bond_distance
_geom_bond_site_symmetry_2
N2 C3 1.359(5) .
N2 C4 1.342(6) .
O1 C1 1.317(6) .
O1 H1 1.01(3) .
O2 C1 1.223(5) .
N1 C3 1.332(6) .
N1 H1A 1.00(2) .
N1 H1B 1.09(2) .
C3 N3 1.362(5) .
C4 C5 1.408(6) .
C4 H4 1.18(3) .
C1 C2 1.529(6) .
C5 C6 1.387(6) .
C5 H5 1.06(3) .
C6 N3 1.342(6) .
C6 H6 1.14(4) .
C2 C2 1.538(9) 3_676
C2 H2A 1.14(2) .
C2 H2B 1.17(3) .

loop_
_geom_torsion_atom_site_label_1
_geom_torsion_atom_site_label_2
_geom_torsion_atom_site_label_3
_geom_torsion_atom_site_label_4
_geom_torsion
_geom_torsion_site_symmetry_1
_geom_torsion_site_symmetry_2
_geom_torsion_site_symmetry_3
_geom_torsion_site_symmetry_4
N2 C3 N3 C6 0.7(7) . . . .
N2 C4 C5 C6 -1.8(7) . . . .
O1 C1 C2 C2 -178.6(5) . . . 3_676
O2 C1 C2 C2 2.4(8) . . . 3_676
N1 C3 N3 C6 178.7(4) . . . .
C3 N2 C4 C5 0.2(7) . . . .
C4 N2 C3 N1 -177.5(4) . . . .
C4 N2 C3 N3 0.4(7) . . . .
C4 C5 C6 N3 3.1(7) . . . .
C5 C6 N3 C3 -2.5(7) . . . .
